data_2312365
loop_
_publ_author_name
'Whittington, Abigail A.'
'Keimowitz, Alison R.'
'Tanski, Joseph M.'

_publ_section_title
;
 Crystal structures of three uranyl-acetate-bipyridine complexes
 crystallized from hydraulic fracking fluid.
;
_journal_coeditor_code EQ3014
_journal_issue 1
_journal_name_full 'Acta crystallographica. Section C, Structural chemistry'
_journal_paper_doi 10.1107/S2053229623010288
_journal_volume 80
_journal_year 2024
_chemical_formula_iupac '[U (C2 H3 O2)2 O2 (C10 H8 N2)]'
_chemical_formula_moiety 'C14 H14 N2 O6 U'
_chemical_formula_sum 'C14 H14 N2 O6 U'
_chemical_formula_weight 544.30
_chemical_name_systematic Bis(acetato-\k^2^<i>O</i>,<i>O</i>')(2,2'-bipyridine-\k^2^<i>N</i>,<i>N</i>')dioxidouranium(VI)
_space_group_crystal_system monoclinic
_space_group_IT_number 14
_space_group_name_Hall '-P 2yn'
_space_group_name_H-M_alt 'P 1 21/n 1'
_atom_sites_solution_hydrogens geom
_atom_sites_solution_primary dual
_atom_sites_solution_secondary difmap
_cell_angle_alpha 90
_cell_angle_beta 96.106(2)
_cell_angle_gamma 90
_cell_formula_units_Z 4
_cell_length_a 7.7340(8)
_cell_length_b 19.010(2)
_cell_length_c 10.6154(11)
_cell_measurement_reflns_used 9880
_cell_measurement_temperature 125.(2)
_cell_measurement_theta_max 30.5391
_cell_measurement_theta_min 2.2079
_cell_volume 1551.9(3)
_computing_cell_refinement
;
SAINT (Bruker, 2013)
;
_computing_data_collection
;
APEX3 (Bruker, 2013)
;
_computing_data_reduction
;
SAINT (Bruker, 2013)
;
_computing_molecular_graphics
;
SHELXTL2014 (Sheldrick, 2008)
;
_computing_publication_material
;
SHELXTL2014 (Sheldrick, 2008),
OLEX2 (Dolomanov <i>et al.</i>,  2009), and
Mercury (Macrae <i>et al.</i>,  2020)
;
_computing_structure_refinement
;
SHELXL2017 (Sheldrick, 2015b)
;
_computing_structure_solution
;
SHELXT2018 (Sheldrick, 2015a)
;
_diffrn_ambient_temperature 125.(2)
_diffrn_detector_area_resol_mean 8.3333
_diffrn_measured_fraction_theta_full 0.997
_diffrn_measured_fraction_theta_max 0.997
_diffrn_measurement_device 'three-circle diffractometer'
_diffrn_measurement_device_type 'Bruker APEXII CCD'
_diffrn_measurement_method '\f and \w scans'
_diffrn_radiation_monochromator graphite
_diffrn_radiation_probe x-ray
_diffrn_radiation_type MoK\a
_diffrn_radiation_wavelength 0.71073
_diffrn_reflns_av_R_equivalents 0.0277
_diffrn_reflns_av_unetI/netI 0.0160
_diffrn_reflns_limit_h_max 11
_diffrn_reflns_limit_h_min -10
_diffrn_reflns_limit_k_max 26
_diffrn_reflns_limit_k_min -26
_diffrn_reflns_limit_l_max 15
_diffrn_reflns_limit_l_min -15
_diffrn_reflns_number 37906
_diffrn_reflns_theta_full 25.24
_diffrn_reflns_theta_max 30.53
_diffrn_reflns_theta_min 2.14
_diffrn_source 'sealed X-ray tube'
_diffrn_source_current 30.0
_diffrn_source_power 1.50
_diffrn_source_voltage 50
_exptl_absorpt_coefficient_mu 10.492
_exptl_absorpt_correction_T_max 0.42
_exptl_absorpt_correction_T_min 0.28
_exptl_absorpt_correction_type multi-scan
_exptl_absorpt_process_details
;
(SADABS: Bruker, 2013)
;
_exptl_crystal_colour yellow
_exptl_crystal_density_diffrn 2.330
_exptl_crystal_density_method 'not measured'
_exptl_crystal_description block
_exptl_crystal_F_000 1008
_exptl_crystal_size_max 0.200
_exptl_crystal_size_mid 0.200
_exptl_crystal_size_min 0.100
_refine_diff_density_max 1.061
_refine_diff_density_min -0.556
_refine_ls_extinction_method none
_refine_ls_goodness_of_fit_ref 1.077
_refine_ls_hydrogen_treatment constr
_refine_ls_matrix_type full
_refine_ls_number_parameters 210
_refine_ls_number_reflns 4720
_refine_ls_number_restraints 0
_refine_ls_restrained_S_all 1.077
_refine_ls_R_factor_all 0.0193
_refine_ls_R_factor_gt 0.0157
_refine_ls_shift/su_max 0.001
_refine_ls_shift/su_mean 0.000
_refine_ls_structure_factor_coef Fsqd
_refine_ls_weighting_details 'w=1/[\s^2^(Fo^2^)+(0.0136P)^2^+1.5912P] where P=(Fo^2^+2Fc^2^)/3'
_refine_ls_weighting_scheme calc
_refine_ls_wR_factor_gt 0.0337
_refine_ls_wR_factor_ref 0.0346
_reflns_number_gt 4280
_reflns_number_total 4720
_reflns_threshold_expression 'I > 2\s(I)'
_cod_data_source_file eq3014sup1.cif
_cod_data_source_block I_AW2829U
_cod_database_code 2312365

loop_
_space_group_symop_operation_xyz
'x, y, z'
'-x+1/2, y+1/2, -z+1/2'
'-x, -y, -z'
'x-1/2, -y-1/2, z-1/2'

loop_
_atom_site_type_symbol
_atom_site_label
_atom_site_fract_x
_atom_site_fract_y
_atom_site_fract_z
_atom_site_U_iso_or_equiv
_atom_site_adp_type
_atom_site_calc_flag
_atom_site_occupancy
_atom_site_disorder_assembly
_atom_site_disorder_group
U U 0.72204(2) 0.33122(2) 0.34035(2) 0.01312(3) Uani d 1.0 . .
O O1 0.4915(2) 0.33481(8) 0.33062(15) 0.0189(3) Uani d 1.0 . .
O O2 0.9520(2) 0.32775(8) 0.34741(16) 0.0198(3) Uani d 1.0 . .
O O3 0.6938(2) 0.27455(8) 0.54552(14) 0.0194(3) Uani d 1.0 . .
O O4 0.7284(2) 0.20501(8) 0.38640(15) 0.0224(3) Uani d 1.0 . .
O O5 0.7356(2) 0.37058(8) 0.11979(15) 0.0190(3) Uani d 1.0 . .
O O6 0.6966(2) 0.25809(8) 0.15022(15) 0.0238(4) Uani d 1.0 . .
N N1 0.8201(2) 0.41311(9) 0.53314(17) 0.0150(3) Uani d 1.0 . .
N N2 0.6570(2) 0.46772(9) 0.32062(17) 0.0156(3) Uani d 1.0 . .
C C1 0.9224(3) 0.38536(12) 0.6306(2) 0.0181(4) Uani d 1.0 . .
H H1A 0.951625 0.336899 0.627365 0.022 Uiso calc 1.0 . .
C C2 0.9874(3) 0.42408(12) 0.7356(2) 0.0188(4) Uani d 1.0 . .
H H2A 1.060631 0.402727 0.802378 0.023 Uiso calc 1.0 . .
C C3 0.9436(3) 0.49444(12) 0.7413(2) 0.0206(4) Uani d 1.0 . .
H H3A 0.983732 0.521905 0.813299 0.025 Uiso calc 1.0 . .
C C4 0.8401(3) 0.52449(12) 0.6405(2) 0.0186(4) Uani d 1.0 . .
H H4A 0.808733 0.572768 0.642401 0.022 Uiso calc 1.0 . .
C C5 0.7829(3) 0.48257(11) 0.5363(2) 0.0144(4) Uani d 1.0 . .
C C6 0.6850(3) 0.51214(11) 0.4207(2) 0.0145(4) Uani d 1.0 . .
C C7 0.6296(3) 0.58192(11) 0.4135(2) 0.0187(4) Uani d 1.0 . .
H H7A 0.650676 0.611892 0.485057 0.022 Uiso calc 1.0 . .
C C8 0.5437(3) 0.60747(12) 0.3018(2) 0.0213(5) Uani d 1.0 . .
H H8A 0.506159 0.655037 0.295151 0.026 Uiso calc 1.0 . .
C C9 0.5138(3) 0.56184(12) 0.1997(2) 0.0219(5) Uani d 1.0 . .
H H9A 0.454847 0.577536 0.121638 0.026 Uiso calc 1.0 . .
C C10 0.5716(3) 0.49289(12) 0.2137(2) 0.0196(4) Uani d 1.0 . .
H H10A 0.549433 0.461869 0.143631 0.024 Uiso calc 1.0 . .
C C11 0.7050(3) 0.21294(11) 0.5014(2) 0.0169(4) Uani d 1.0 . .
C C12 0.6914(3) 0.14993(12) 0.5854(2) 0.0220(5) Uani d 1.0 . .
H H12A 0.673526 0.16561 0.670976 0.033 Uiso calc 0.51(3) . .
H H12B 0.592892 0.120736 0.551336 0.033 Uiso calc 0.51(3) . .
H H12C 0.798875 0.122381 0.588556 0.033 Uiso calc 0.51(3) . .
H H12D 0.703336 0.106874 0.536269 0.033 Uiso calc 0.49(3) . .
H H12E 0.78397 0.151749 0.655909 0.033 Uiso calc 0.49(3) . .
H H12F 0.577987 0.150104 0.618689 0.033 Uiso calc 0.49(3) . .
C C13 0.7238(3) 0.30785(12) 0.0762(2) 0.0165(4) Uani d 1.0 . .
C C14 0.7426(3) 0.29360(12) -0.0602(2) 0.0195(4) Uani d 1.0 . .
H H14A 0.78596 0.335912 -0.099174 0.029 Uiso calc 1.0 . .
H H14B 0.629206 0.280683 -0.10423 0.029 Uiso calc 1.0 . .
H H14C 0.824834 0.254881 -0.066527 0.029 Uiso calc 1.0 . .

loop_
_atom_site_aniso_label
_atom_site_aniso_U_11
_atom_site_aniso_U_22
_atom_site_aniso_U_33
_atom_site_aniso_U_12
_atom_site_aniso_U_13
_atom_site_aniso_U_23
U 0.01680(4) 0.00834(4) 0.01466(4) -0.00089(3) 0.00377(3) -0.00027(3)
O1 0.0174(8) 0.0175(8) 0.0218(8) -0.0030(6) 0.0027(6) 0.0015(6)
O2 0.0176(8) 0.0189(8) 0.0236(8) 0.0015(6) 0.0050(6) -0.0001(6)
O3 0.0275(9) 0.0137(7) 0.0177(7) -0.0030(6) 0.0051(6) 0.0008(6)
O4 0.0380(10) 0.0114(7) 0.0189(7) -0.0007(7) 0.0079(7) 0.0008(6)
O5 0.0281(9) 0.0122(7) 0.0173(7) 0.0013(6) 0.0055(6) -0.0003(6)
O6 0.0419(11) 0.0125(7) 0.0178(8) -0.0050(7) 0.0064(7) -0.0007(6)
N1 0.0158(9) 0.0105(8) 0.0190(8) -0.0011(7) 0.0034(7) -0.0007(6)
N2 0.0169(9) 0.0112(8) 0.0188(8) 0.0001(7) 0.0029(7) 0.0001(6)
C1 0.0185(11) 0.0140(10) 0.0218(10) 0.0009(8) 0.0023(8) 0.0016(8)
C2 0.0162(11) 0.0212(11) 0.0191(10) -0.0026(8) 0.0023(8) 0.0002(8)
C3 0.0213(11) 0.0218(11) 0.0189(10) -0.0039(9) 0.0037(8) -0.0057(8)
C4 0.0200(11) 0.0135(10) 0.0230(10) -0.0010(8) 0.0051(8) -0.0043(8)
C5 0.0133(9) 0.0123(9) 0.0187(9) -0.0018(7) 0.0065(7) -0.0014(7)
C6 0.0129(9) 0.0121(9) 0.0195(9) -0.0020(7) 0.0064(7) -0.0008(7)
C7 0.0226(11) 0.0121(10) 0.0227(10) 0.0010(8) 0.0078(9) -0.0014(8)
C8 0.0264(12) 0.0114(10) 0.0270(11) 0.0043(9) 0.0078(9) 0.0018(8)
C9 0.0246(12) 0.0186(11) 0.0224(11) 0.0049(9) 0.0021(9) 0.0029(8)
C10 0.0218(11) 0.0160(10) 0.0206(10) 0.0012(8) 0.0010(8) -0.0006(8)
C11 0.0162(10) 0.0139(10) 0.0203(10) -0.0022(8) 0.0009(8) 0.0021(8)
C12 0.0281(13) 0.0166(10) 0.0211(11) -0.0030(9) 0.0010(9) 0.0058(8)
C13 0.0163(10) 0.0157(10) 0.0177(10) 0.0015(8) 0.0022(8) 0.0006(8)
C14 0.0250(12) 0.0161(10) 0.0179(10) 0.0024(9) 0.0045(9) -0.0008(8)

loop_
_atom_type_symbol
_atom_type_description
_atom_type_scat_dispersion_real
_atom_type_scat_dispersion_imag
_atom_type_scat_source
C C 0.0033 0.0016 'International Tables Vol C Tables 4.2.6.8 and 6.1.1.4'
H H 0.0000 0.0000 'International Tables Vol C Tables 4.2.6.8 and 6.1.1.4'
N N 0.0061 0.0033 'International Tables Vol C Tables 4.2.6.8 and 6.1.1.4'
O O 0.0106 0.0060 'International Tables Vol C Tables 4.2.6.8 and 6.1.1.4'
U U -9.6767 9.6646 'International Tables Vol C Tables 4.2.6.8 and 6.1.1.4'

loop_
_geom_angle_atom_site_label_1
_geom_angle_atom_site_label_2
_geom_angle_atom_site_label_3
_geom_angle_site_symmetry_1
_geom_angle_site_symmetry_3
_geom_angle
_geom_angle_publ_flag
O2 U O1 . . 179.09(7) ?
O2 U O6 . . 90.34(7) ?
O1 U O6 . . 88.96(7) ?
O2 U O4 . . 87.50(7) ?
O1 U O4 . . 92.75(6) ?
O6 U O4 . . 66.74(5) ?
O2 U O3 . . 97.43(7) ?
O1 U O3 . . 83.41(6) ?
O6 U O3 . . 118.40(5) ?
O4 U O3 . . 52.83(5) ?
O2 U O5 . . 84.70(7) ?
O1 U O5 . . 94.41(7) ?
O6 U O5 . . 52.91(5) ?
O4 U O5 . . 118.95(5) ?
O3 U O5 . . 171.18(5) ?
O2 U N1 . . 77.49(7) ?
O1 U N1 . . 103.18(6) ?
O6 U N1 . . 167.37(6) ?
O4 U N1 . . 115.38(6) ?
O3 U N1 . . 67.30(5) ?
O5 U N1 . . 121.51(5) ?
O2 U N2 . . 102.77(6) ?
O1 U N2 . . 77.09(6) ?
O6 U N2 . . 119.66(5) ?
O4 U N2 . . 167.45(6) ?
O3 U N2 . . 117.72(5) ?
O5 U N2 . . 69.82(5) ?
N1 U N2 . . 61.04(6) ?
O2 U C11 . . 93.19(7) ?
O1 U C11 . . 87.42(7) ?
O6 U C11 . . 92.41(6) ?
O4 U C11 . . 26.34(6) ?
O3 U C11 . . 26.50(6) ?
O5 U C11 . . 145.15(6) ?
N1 U C11 . . 91.63(6) ?
N2 U C11 . . 143.54(6) ?
O2 U C13 . . 85.75(7) ?
O1 U C13 . . 93.37(7) ?
O6 U C13 . . 26.27(6) ?
O4 U C13 . . 92.39(6) ?
O3 U C13 . . 144.65(6) ?
O5 U C13 . . 26.72(6) ?
N1 U C13 . . 146.42(6) ?
N2 U C13 . . 95.51(6) ?
C11 U C13 . . 118.45(6) ?
C11 O3 U . . 93.51(13) ?
C11 O4 U . . 94.26(13) ?
C13 O5 U . . 92.97(12) ?
C13 O6 U . . 94.81(13) ?
C1 N1 C5 . . 118.31(19) ?
C1 N1 U . . 117.82(14) ?
C5 N1 U . . 123.72(14) ?
C10 N2 C6 . . 117.71(19) ?
C10 N2 U . . 119.31(14) ?
C6 N2 U . . 122.34(14) ?
N1 C1 C2 . . 123.1(2) ?
N1 C1 H1A . . 118.5 ?
C2 C1 H1A . . 118.5 ?
C3 C2 C1 . . 118.7(2) ?
C3 C2 H2A . . 120.7 ?
C1 C2 H2A . . 120.7 ?
C2 C3 C4 . . 119.2(2) ?
C2 C3 H3A . . 120.4 ?
C4 C3 H3A . . 120.4 ?
C3 C4 C5 . . 118.9(2) ?
C3 C4 H4A . . 120.5 ?
C5 C4 H4A . . 120.5 ?
N1 C5 C4 . . 121.8(2) ?
N1 C5 C6 . . 116.16(18) ?
C4 C5 C6 . . 122.00(19) ?
N2 C6 C7 . . 121.8(2) ?
N2 C6 C5 . . 115.93(18) ?
C7 C6 C5 . . 122.27(19) ?
C8 C7 C6 . . 119.9(2) ?
C8 C7 H7A . . 120.1 ?
C6 C7 H7A . . 120.1 ?
C7 C8 C9 . . 118.3(2) ?
C7 C8 H8A . . 120.8 ?
C9 C8 H8A . . 120.8 ?
C10 C9 C8 . . 118.8(2) ?
C10 C9 H9A . . 120.6 ?
C8 C9 H9A . . 120.6 ?
N2 C10 C9 . . 123.5(2) ?
N2 C10 H10A . . 118.2 ?
C9 C10 H10A . . 118.2 ?
O4 C11 O3 . . 119.36(19) ?
O4 C11 C12 . . 120.3(2) ?
O3 C11 C12 . . 120.3(2) ?
O4 C11 U . . 59.41(11) ?
O3 C11 U . . 59.98(11) ?
C12 C11 U . . 178.56(16) ?
C11 C12 H12A . . 109.5 ?
C11 C12 H12B . . 109.5 ?
H12A C12 H12B . . 109.5 ?
C11 C12 H12C . . 109.5 ?
H12A C12 H12C . . 109.5 ?
H12B C12 H12C . . 109.5 ?
H12D C12 H12E . . 109.5 ?
H12D C12 H12F . . 109.5 ?
H12E C12 H12F . . 109.5 ?
O6 C13 O5 . . 118.96(19) ?
O6 C13 C14 . . 120.5(2) ?
O5 C13 C14 . . 120.57(19) ?
O6 C13 U . . 58.93(11) ?
O5 C13 U . . 60.31(11) ?
C14 C13 U . . 174.52(16) ?
C13 C14 H14A . . 109.5 ?
C13 C14 H14B . . 109.5 ?
H14A C14 H14B . . 109.5 ?
C13 C14 H14C . . 109.5 ?
H14A C14 H14C . . 109.5 ?
H14B C14 H14C . . 109.5 ?

loop_
_geom_bond_atom_site_label_1
_geom_bond_atom_site_label_2
_geom_bond_site_symmetry_2
_geom_bond_distance
_geom_bond_publ_flag
U O2 . 1.7733(16) y
U O1 . 1.7761(16) y
U O6 . 2.4415(16) y
U O4 . 2.4479(16) y
U O3 . 2.4602(15) y
U O5 . 2.4709(15) y
U N1 . 2.6185(18) y
U N2 . 2.6473(18) y
U C11 . 2.836(2) ?
U C13 . 2.840(2) ?
O3 C11 . 1.268(3) ?
O4 C11 . 1.262(3) ?
O5 C13 . 1.279(3) ?
O6 C13 . 1.262(3) ?
N1 C1 . 1.342(3) ?
N1 C5 . 1.352(3) ?
N2 C10 . 1.340(3) ?
N2 C6 . 1.357(3) ?
C1 C2 . 1.385(3) ?
C1 H1A . 0.95 ?
C2 C3 . 1.383(3) ?
C2 H2A . 0.95 ?
C3 C4 . 1.389(3) ?
C3 H3A . 0.95 ?
C4 C5 . 1.396(3) ?
C4 H4A . 0.95 ?
C5 C6 . 1.482(3) ?
C6 C7 . 1.394(3) ?
C7 C8 . 1.384(3) ?
C7 H7A . 0.95 ?
C8 C9 . 1.388(3) ?
C8 H8A . 0.95 ?
C9 C10 . 1.388(3) ?
C9 H9A . 0.95 ?
C10 H10A . 0.95 ?
C11 C12 . 1.504(3) ?
C12 H12A . 0.98 ?
C12 H12B . 0.98 ?
C12 H12C . 0.98 ?
C12 H12D . 0.98 ?
C12 H12E . 0.98 ?
C12 H12F . 0.98 ?
C13 C14 . 1.495(3) ?
C14 H14A . 0.98 ?
C14 H14B . 0.98 ?
C14 H14C . 0.98 ?

loop_
_geom_hbond_atom_site_label_D
_geom_hbond_atom_site_label_H
_geom_hbond_atom_site_label_A
_geom_hbond_site_symmetry_A
_geom_hbond_distance_DH
_geom_hbond_distance_HA
_geom_hbond_distance_DA
_geom_hbond_angle_DHA
_geom_hbond_publ_flag
C2 H2A O4 4_666 0.95 2.54 3.380(3) 148.2 y
C7 H7A O1 3_666 0.95 2.55 3.362(3) 143.1 y
C10 H10A O5 . 0.95 2.29 2.877(3) 119.6 ?
C12 H12E O1 4_666 0.98 2.33 3.311(3) 174.7 y
C14 H14B O2 4_565 0.98 2.50 3.296(3) 138.4 y
C14 H14C O1 4_665 0.98 2.46 3.389(3) 157.7 y

loop_
_geom_torsion_atom_site_label_1
_geom_torsion_atom_site_label_2
_geom_torsion_atom_site_label_3
_geom_torsion_atom_site_label_4
_geom_torsion_site_symmetry_1
_geom_torsion_site_symmetry_2
_geom_torsion_site_symmetry_3
_geom_torsion_site_symmetry_4
_geom_torsion
_geom_torsion_publ_flag
C5 N1 C1 C2 . . . . 1.9(3) ?
U N1 C1 C2 . . . . 177.67(17) ?
N1 C1 C2 C3 . . . . 0.7(3) ?
C1 C2 C3 C4 . . . . -1.7(3) ?
C2 C3 C4 C5 . . . . 0.2(3) ?
C1 N1 C5 C4 . . . . -3.6(3) ?
U N1 C5 C4 . . . . -179.05(15) ?
C1 N1 C5 C6 . . . . 173.81(18) ?
U N1 C5 C6 . . . . -1.7(2) ?
C3 C4 C5 N1 . . . . 2.6(3) ?
C3 C4 C5 C6 . . . . -174.7(2) ?
C10 N2 C6 C7 . . . . -0.8(3) ?
U N2 C6 C7 . . . . -171.52(15) ?
C10 N2 C6 C5 . . . . -178.84(19) ?
U N2 C6 C5 . . . . 10.4(2) ?
N1 C5 C6 N2 . . . . -5.6(3) ?
C4 C5 C6 N2 . . . . 171.74(19) ?
N1 C5 C6 C7 . . . . 176.32(19) ?
C4 C5 C6 C7 . . . . -6.3(3) ?
N2 C6 C7 C8 . . . . -0.1(3) ?
C5 C6 C7 C8 . . . . 177.8(2) ?
C6 C7 C8 C9 . . . . 0.6(3) ?
C7 C8 C9 C10 . . . . -0.2(3) ?
C6 N2 C10 C9 . . . . 1.2(3) ?
U N2 C10 C9 . . . . 172.24(18) ?
C8 C9 C10 N2 . . . . -0.7(4) ?
U O4 C11 O3 . . . . -1.9(2) ?
U O4 C11 C12 . . . . 178.36(19) ?
U O3 C11 O4 . . . . 1.9(2) ?
U O3 C11 C12 . . . . -178.37(19) ?
U O6 C13 O5 . . . . -6.1(2) ?
U O6 C13 C14 . . . . 173.66(19) ?
U O5 C13 O6 . . . . 6.0(2) ?
U O5 C13 C14 . . . . -173.75(19) ?

_cod_database_fobs_code 2312365
